data_1521717
loop_
_publ_author_name
'Pagnier, T.'
'Charrier-Cougoulic, I.'
'Ritter, C.'
'Lucazeau, G.'

_publ_section_title
;
 A neutron diffraction study of Ba Cex Zr1-x O3
;
_journal_name_full 'The European Physical Journal Apllied Physics'
_journal_page_first 1
_journal_page_last 9
_journal_volume 9
_journal_year 2000
_chemical_formula_sum 'Ba Ce0.8 O3 Zr0.2'
_chemical_name_systematic 'Ba ((Ce0.8 Zr0.2) O3)'
_space_group_IT_number 221
_symmetry_space_group_name_Hall '-P 4 2 3'
_symmetry_space_group_name_H-M 'P m -3 m'
_cell_angle_alpha 90
_cell_angle_beta 90
_cell_angle_gamma 90
_cell_formula_units_Z 1
_cell_length_a 4.3957
_cell_length_b 4.3957
_cell_length_c 4.3957
_cell_volume 84.934
_citation_journal_id_ASTM EPAPFV
_cod_data_source_file Pagnier_EPAPFV_2000_1106.cif
_cod_data_source_block Ba1Ce0.8O3Zr0.2
_cod_original_cell_volume 84.9345
_cod_original_formula_sum 'Ba1 Ce0.8 O3 Zr0.2'
_cod_database_code 1521717

loop_
_symmetry_equiv_pos_as_xyz
x,y,z
-y,x,z
-x,-y,z
y,-x,z
x,-y,-z
y,x,-z
-x,y,-z
-y,-x,-z
z,x,y
-x,z,y
-z,-x,y
x,-z,y
z,-x,-y
x,z,-y
-z,x,-y
-x,-z,-y
y,z,x
y,-z,-x
z,y,-x
-y,z,-x
-z,-y,-x
-y,-z,x
z,-y,x
-z,y,x
-x,-y,-z
y,-x,-z
x,y,-z
-y,x,-z
-x,y,z
-y,-x,z
x,-y,z
y,x,z
-z,-x,-y
x,-z,-y
z,x,-y
-x,z,-y
-z,x,y
-x,-z,y
z,-x,y
x,z,y
-y,-z,-x
-y,z,x
-z,-y,x
y,-z,x
z,y,x
y,z,-x
-z,y,-x
z,-y,-x

loop_
_atom_site_label
_atom_site_type_symbol
_atom_site_fract_x
_atom_site_fract_y
_atom_site_fract_z
_atom_site_occupancy
_atom_site_U_iso_or_equiv
Ce1 Ce+4 0 0 0 0.8 0.0
Zr1 Zr+4 0 0 0 0.2 0.0
O1 O-2 0.5 0 0 1 0.0
Ba1 Ba+2 0.5 0.5 0.5 1 0.0
